data_4132527
loop_
_publ_author_name
'Bhadra, Mayukh'
'Lee, Jung Yoon C.'
'Cowley, Ryan E.'
'Kim, Sunghee'
'Siegler, Maxime A.'
'Solomon, Edward I.'
'Karlin, Kenneth D.'

_publ_section_title
;
 Intramolecular Hydrogen Bonding Enhances Stability and Reactivity of
 Mononuclear Cupric Superoxide Complexes.
;
_journal_issue 29
_journal_name_full 'Journal of the American Chemical Society'
_journal_page_first 9042
_journal_page_last 9045
_journal_paper_doi 10.1021/jacs.8b04671
_journal_volume 140
_journal_year 2018
_chemical_formula_moiety 'C28 H26 Cl Cu F5 N5 O5, Cl O4'
_chemical_formula_sum 'C28 H26 Cl2 Cu F5 N5 O9'
_chemical_formula_weight 805.98
_space_group_crystal_system monoclinic
_space_group_IT_number 14
_space_group_name_Hall '-P 2ybc'
_space_group_name_H-M_alt 'P 1 21/c 1'
_atom_sites_solution_hydrogens mixed
_atom_sites_solution_primary direct
_atom_sites_solution_secondary difmap
_audit_creation_method SHELXL-2013
_cell_angle_alpha 90
_cell_angle_beta 99.1402(12)
_cell_angle_gamma 90
_cell_formula_units_Z 4
_cell_length_a 20.0003(2)
_cell_length_b 10.59484(12)
_cell_length_c 15.22292(19)
_cell_measurement_reflns_used 14314
_cell_measurement_temperature 110(2)
_cell_measurement_theta_max 72.03
_cell_measurement_theta_min 3.97
_cell_volume 3184.78(6)
_computing_cell_refinement
;
CrysAlisPro, Agilent Technologies,
Version 1.171.36.32 (release 02-08-2013 CrysAlis171 .NET)
(compiled Aug  2 2013,16:46:58)
;
_computing_data_collection
;
CrysAlisPro, Agilent Technologies,
Version 1.171.36.32 (release 02-08-2013 CrysAlis171 .NET)
(compiled Aug  2 2013,16:46:58)
;
_computing_data_reduction
;
CrysAlisPro, Agilent Technologies,
Version 1.171.36.32 (release 02-08-2013 CrysAlis171 .NET)
(compiled Aug  2 2013,16:46:58)
;
_computing_molecular_graphics 'SHELXTL v6.10 (Sheldrick, 2008)'
_computing_publication_material 'SHELXTL v6.10 (Sheldrick, 2008)'
_computing_structure_refinement 'SHELXL-2013 (Sheldrick, 2013)'
_computing_structure_solution 'SHELXS-2013 (Sheldrick, 2013)'
_diffrn_ambient_temperature 110(2)
_diffrn_measured_fraction_theta_full 0.999
_diffrn_measured_fraction_theta_max 0.999
_diffrn_measurement_device_type 'SuperNova, Dual, Cu at zero, Atlas'
_diffrn_measurement_method '\w scans'
_diffrn_radiation_monochromator mirror
_diffrn_radiation_source 'SuperNova (Cu) X-ray Source'
_diffrn_radiation_type CuK\a
_diffrn_radiation_wavelength 1.54178
_diffrn_reflns_av_R_equivalents 0.0225
_diffrn_reflns_av_unetI/netI 0.0183
_diffrn_reflns_Laue_measured_fraction_full 0.999
_diffrn_reflns_Laue_measured_fraction_max 0.999
_diffrn_reflns_limit_h_max 24
_diffrn_reflns_limit_h_min -15
_diffrn_reflns_limit_k_max 13
_diffrn_reflns_limit_k_min -13
_diffrn_reflns_limit_l_max 18
_diffrn_reflns_limit_l_min -18
_diffrn_reflns_number 21345
_diffrn_reflns_point_group_measured_fraction_full 0.999
_diffrn_reflns_point_group_measured_fraction_max 0.999
_diffrn_reflns_theta_full 67.679
_diffrn_reflns_theta_max 71.892
_diffrn_reflns_theta_min 4.478
_exptl_absorpt_coefficient_mu 3.338
_exptl_absorpt_correction_T_max 0.733
_exptl_absorpt_correction_T_min 0.651
_exptl_absorpt_correction_type analytical
_exptl_absorpt_process_details
;
CrysAlisPro, Agilent Technologies,
Version 1.171.36.32 (release 02-08-2013 CrysAlis171 .NET)
(compiled Aug  2 2013,16:46:58)
Analytical numeric absorption correction using a multifaceted crystal
			model based on expressions derived by R.C. Clark & J.S. Reid.
(Clark, R. C. & Reid, J. S. (1995). Acta Cryst. A51, 887-897)
;
_exptl_crystal_colour blue
_exptl_crystal_density_diffrn 1.681
_exptl_crystal_description block
_exptl_crystal_F_000 1636
_exptl_crystal_size_max 0.18
_exptl_crystal_size_mid 0.15
_exptl_crystal_size_min 0.12
_refine_diff_density_max 0.553
_refine_diff_density_min -0.488
_refine_diff_density_rms 0.052
_refine_ls_extinction_method none
_refine_ls_goodness_of_fit_ref 1.018
_refine_ls_hydrogen_treatment mixed
_refine_ls_matrix_type full
_refine_ls_number_parameters 456
_refine_ls_number_reflns 6240
_refine_ls_number_restraints 0
_refine_ls_restrained_S_all 1.018
_refine_ls_R_factor_all 0.0297
_refine_ls_R_factor_gt 0.0274
_refine_ls_shift/su_max 0.001
_refine_ls_shift/su_mean 0.000
_refine_ls_structure_factor_coef Fsqd
_refine_ls_weighting_details
;
 w=1/[\s^2^(Fo^2^)+(0.0369P)^2^+2.3742P]
 where P=(Fo^2^+2Fc^2^)/3
;
_refine_ls_weighting_scheme calc
_refine_ls_wR_factor_gt 0.0717
_refine_ls_wR_factor_ref 0.0737
_reflns_Friedel_coverage 0.000
_reflns_number_gt 5812
_reflns_number_total 6240
_reflns_threshold_expression 'I > 2\s(I)'
_cod_data_source_file ja8b04671_si_005.cif
_cod_data_source_block F5BACu_II_CH3COCH3_OClO3_ClO4
_cod_original_sg_symbol_H-M 'P 21/c'
_cod_database_code 4132527
_shelx_space_group_comment
;
The symmetry employed for this shelxl refinement is uniquely defined
by the following loop, which should always be used as a source of
symmetry information in preference to the above space-group names.
They are only intended as comments.
;
_shelxl_version_number 2013-2

loop_
_space_group_symop_operation_xyz
'x, y, z'
'-x, y+1/2, -z+1/2'
'-x, -y, -z'
'x, -y-1/2, z-1/2'

loop_
_atom_site_label
_atom_site_type_symbol
_atom_site_fract_x
_atom_site_fract_y
_atom_site_fract_z
_atom_site_U_iso_or_equiv
_atom_site_adp_type
_atom_site_occupancy
_atom_site_site_symmetry_order
_atom_site_calc_flag
_atom_site_refinement_flags_posn
_atom_site_refinement_flags_adp
_atom_site_refinement_flags_occupancy
Cu1 Cu 0.17965(2) 0.66936(2) 0.24117(2) 0.01340(7) Uani 1 1 d . . .
C1 C 0.26590(8) 0.68781(15) 0.42031(11) 0.0174(3) Uani 1 1 d . . .
H1 H 0.2717 0.5989 0.4180 0.021 Uiso 1 1 calc R U .
C2 C 0.30414(9) 0.75505(17) 0.48808(11) 0.0215(3) Uani 1 1 d . . .
H2 H 0.3360 0.7133 0.5313 0.026 Uiso 1 1 calc R U .
C3 C 0.29523(9) 0.88462(17) 0.49191(11) 0.0237(4) Uani 1 1 d . . .
H3 H 0.3205 0.9328 0.5384 0.028 Uiso 1 1 calc R U .
C4 C 0.24905(9) 0.94293(16) 0.42699(11) 0.0211(3) Uani 1 1 d . . .
H4 H 0.2423 1.0316 0.4284 0.025 Uiso 1 1 calc R U .
C5 C 0.21301(8) 0.87042(15) 0.36024(10) 0.0161(3) Uani 1 1 d . . .
C6 C 0.16239(8) 0.92471(15) 0.28586(10) 0.0170(3) Uani 1 1 d . . .
H6A H 0.1164 0.9205 0.3019 0.020 Uiso 1 1 calc R U .
H6B H 0.1733 1.0144 0.2764 0.020 Uiso 1 1 calc R U .
C7 C 0.09980(8) 0.85561(15) 0.13969(10) 0.0158(3) Uani 1 1 d . . .
H7A H 0.0985 0.9313 0.1013 0.019 Uiso 1 1 calc R U .
H7B H 0.0611 0.8598 0.1728 0.019 Uiso 1 1 calc R U .
C8 C 0.09497(8) 0.73789(15) 0.08347(10) 0.0161(3) Uani 1 1 d . . .
C9 C 0.05704(8) 0.73160(17) -0.00101(11) 0.0199(3) Uani 1 1 d . . .
H9 H 0.0345 0.8043 -0.0276 0.024 Uiso 1 1 calc R U .
C10 C 0.05260(8) 0.61749(18) -0.04586(11) 0.0229(4) Uani 1 1 d . . .
H10 H 0.0261 0.6106 -0.1033 0.028 Uiso 1 1 calc R U .
C11 C 0.08701(8) 0.51347(17) -0.00651(11) 0.0221(3) Uani 1 1 d . . .
H11 H 0.0850 0.4349 -0.0369 0.026 Uiso 1 1 calc R U .
C12 C 0.12428(8) 0.52565(16) 0.07771(11) 0.0187(3) Uani 1 1 d . . .
H12 H 0.1479 0.4544 0.1049 0.022 Uiso 1 1 calc R U .
C13 C 0.22113(8) 0.89282(15) 0.15664(11) 0.0178(3) Uani 1 1 d . . .
H13A H 0.2249 0.9859 0.1599 0.021 Uiso 1 1 calc R U .
H13B H 0.2103 0.8691 0.0931 0.021 Uiso 1 1 calc R U .
C14 C 0.28841(8) 0.83574(15) 0.19534(10) 0.0163(3) Uani 1 1 d . . .
C15 C 0.34596(8) 0.90874(17) 0.21382(12) 0.0218(3) Uani 1 1 d . . .
H15 H 0.3446 0.9976 0.2053 0.026 Uiso 1 1 calc R U .
C16 C 0.40628(9) 0.84631(18) 0.24561(13) 0.0259(4) Uani 1 1 d . . .
H16 H 0.4469 0.8934 0.2603 0.031 Uiso 1 1 calc R U .
C17 C 0.40775(8) 0.71777(18) 0.25596(12) 0.0240(4) Uani 1 1 d . . .
H17 H 0.4490 0.6754 0.2774 0.029 Uiso 1 1 calc R U .
C18 C 0.34666(8) 0.64974(16) 0.23409(10) 0.0171(3) Uani 1 1 d . . .
C19 C 0.40081(9) 0.43728(16) 0.25015(12) 0.0216(3) Uani 1 1 d . . .
H19A H 0.4410 0.4864 0.2399 0.026 Uiso 1 1 calc R U .
H19B H 0.3921 0.3725 0.2028 0.026 Uiso 1 1 calc R U .
C20 C 0.41701(8) 0.37128(16) 0.33944(11) 0.0194(3) Uani 1 1 d . . .
C21 C 0.43147(9) 0.24332(17) 0.34349(12) 0.0236(4) Uani 1 1 d . . .
C22 C 0.44812(10) 0.17881(18) 0.42270(14) 0.0317(4) Uani 1 1 d . . .
C23 C 0.45122(10) 0.2430(2) 0.50205(13) 0.0305(4) Uani 1 1 d . . .
C24 C 0.43734(9) 0.37021(19) 0.50112(12) 0.0253(4) Uani 1 1 d . . .
C25 C 0.42080(8) 0.43203(17) 0.42095(12) 0.0215(3) Uani 1 1 d . . .
C26 C 0.19132(10) 0.27887(17) 0.32046(13) 0.0285(4) Uani 1 1 d . . .
H26A H 0.2170 0.2662 0.2715 0.043 Uiso 0.5 1 calc R U P
H26B H 0.1496 0.2289 0.3096 0.043 Uiso 0.5 1 calc R U P
H26C H 0.2187 0.2519 0.3765 0.043 Uiso 0.5 1 calc R U P
H26D H 0.1732 0.2318 0.3669 0.043 Uiso 0.5 1 calc R U P
H26E H 0.2406 0.2691 0.3287 0.043 Uiso 0.5 1 calc R U P
H26F H 0.1715 0.2461 0.2619 0.043 Uiso 0.5 1 calc R U P
C27 C 0.17401(8) 0.41478(15) 0.32630(11) 0.0181(3) Uani 1 1 d . . .
C28 C 0.13490(9) 0.45466(17) 0.39645(12) 0.0228(3) Uani 1 1 d . . .
H28A H 0.1294 0.5466 0.3947 0.034 Uiso 1 1 calc R U .
H28B H 0.1592 0.4295 0.4548 0.034 Uiso 1 1 calc R U .
H28C H 0.0903 0.4143 0.3862 0.034 Uiso 1 1 calc R U .
N1 N 0.22086(6) 0.74386(13) 0.35766(9) 0.0150(3) Uani 1 1 d . . .
N2 N 0.16440(6) 0.85205(12) 0.20293(9) 0.0139(3) Uani 1 1 d . . .
N3 N 0.12784(6) 0.63587(12) 0.12203(9) 0.0153(3) Uani 1 1 d . . .
N4 N 0.28792(7) 0.70901(13) 0.20528(9) 0.0154(3) Uani 1 1 d . . .
N5 N 0.34291(7) 0.52160(14) 0.24214(10) 0.0198(3) Uani 1 1 d . . .
H5 H 0.3047(11) 0.490(2) 0.2250(14) 0.022(5) Uiso 1 1 d . . .
O1 O 0.19323(6) 0.48843(10) 0.27235(8) 0.0183(2) Uani 1 1 d . . .
F1 F 0.43088(6) 0.17682(10) 0.26773(7) 0.0286(2) Uani 1 1 d . . .
F2 F 0.46081(8) 0.05495(12) 0.42214(9) 0.0510(4) Uani 1 1 d . . .
F3 F 0.46790(7) 0.18258(13) 0.57967(8) 0.0446(3) Uani 1 1 d . . .
F4 F 0.44070(6) 0.43316(12) 0.57820(7) 0.0331(3) Uani 1 1 d . . .
F5 F 0.40928(5) 0.55699(10) 0.42363(7) 0.0277(2) Uani 1 1 d . . .
Cl1 Cl -0.00289(2) 0.63118(4) 0.25702(2) 0.01777(9) Uani 1 1 d . . .
O2 O 0.06046(6) 0.69496(11) 0.29049(7) 0.0186(2) Uani 1 1 d . . .
O3 O -0.03308(6) 0.68880(12) 0.17439(8) 0.0261(3) Uani 1 1 d . . .
O4 O -0.04757(6) 0.64168(13) 0.32178(9) 0.0286(3) Uani 1 1 d . . .
O5 O 0.01091(7) 0.50006(12) 0.24207(9) 0.0274(3) Uani 1 1 d . . .
Cl2 Cl 0.27191(2) 0.22869(4) 0.07221(3) 0.02356(10) Uani 1 1 d . . .
O6 O 0.31522(9) 0.32513(14) 0.04509(11) 0.0450(4) Uani 1 1 d . . .
O7 O 0.20259(8) 0.26542(17) 0.04778(13) 0.0539(5) Uani 1 1 d . . .
O8 O 0.28807(8) 0.21214(15) 0.16715(9) 0.0385(3) Uani 1 1 d . . .
O9 O 0.28340(7) 0.11199(13) 0.02856(9) 0.0304(3) Uani 1 1 d . . .

loop_
_atom_site_aniso_label
_atom_site_aniso_U_11
_atom_site_aniso_U_22
_atom_site_aniso_U_33
_atom_site_aniso_U_23
_atom_site_aniso_U_13
_atom_site_aniso_U_12
Cu1 0.01676(12) 0.00940(12) 0.01344(12) 0.00001(8) 0.00056(9) -0.00027(8)
C1 0.0193(7) 0.0156(7) 0.0175(7) 0.0017(6) 0.0036(6) 0.0013(6)
C2 0.0226(8) 0.0245(9) 0.0162(7) 0.0018(7) -0.0003(6) 0.0029(7)
C3 0.0278(9) 0.0240(9) 0.0177(8) -0.0053(7) -0.0016(7) -0.0011(7)
C4 0.0261(8) 0.0160(8) 0.0200(8) -0.0039(6) 0.0005(7) 0.0005(7)
C5 0.0177(7) 0.0144(7) 0.0166(7) -0.0008(6) 0.0039(6) 0.0002(6)
C6 0.0204(7) 0.0116(7) 0.0182(7) -0.0024(6) 0.0009(6) 0.0017(6)
C7 0.0148(7) 0.0150(7) 0.0166(7) 0.0020(6) -0.0003(6) 0.0018(6)
C8 0.0138(7) 0.0183(8) 0.0166(7) 0.0010(6) 0.0034(6) -0.0017(6)
C9 0.0186(7) 0.0251(9) 0.0156(7) 0.0030(6) 0.0017(6) -0.0025(6)
C10 0.0209(8) 0.0328(10) 0.0151(8) -0.0024(7) 0.0030(6) -0.0086(7)
C11 0.0236(8) 0.0237(9) 0.0201(8) -0.0070(7) 0.0072(7) -0.0080(7)
C12 0.0192(7) 0.0171(8) 0.0210(8) -0.0036(6) 0.0064(6) -0.0026(6)
C13 0.0177(7) 0.0153(7) 0.0207(8) 0.0055(6) 0.0036(6) -0.0007(6)
C14 0.0169(7) 0.0162(8) 0.0163(7) 0.0014(6) 0.0041(6) 0.0000(6)
C15 0.0212(8) 0.0176(8) 0.0263(8) 0.0021(7) 0.0031(7) -0.0033(7)
C16 0.0171(8) 0.0251(9) 0.0343(10) 0.0021(8) 0.0009(7) -0.0057(7)
C17 0.0157(8) 0.0248(9) 0.0308(9) 0.0027(7) 0.0022(7) 0.0010(7)
C18 0.0180(7) 0.0185(8) 0.0152(7) 0.0005(6) 0.0035(6) 0.0010(6)
C19 0.0212(8) 0.0185(8) 0.0255(9) 0.0011(7) 0.0051(6) 0.0063(6)
C20 0.0145(7) 0.0189(8) 0.0243(8) 0.0001(7) 0.0014(6) 0.0025(6)
C21 0.0211(8) 0.0216(9) 0.0266(9) -0.0019(7) -0.0012(7) 0.0027(7)
C22 0.0349(10) 0.0213(9) 0.0357(11) 0.0047(8) -0.0042(8) 0.0075(8)
C23 0.0292(9) 0.0332(10) 0.0269(9) 0.0092(8) -0.0020(7) 0.0039(8)
C24 0.0198(8) 0.0328(10) 0.0230(9) -0.0028(7) 0.0031(7) 0.0009(7)
C25 0.0162(7) 0.0202(8) 0.0279(9) -0.0016(7) 0.0032(6) 0.0024(6)
C26 0.0389(10) 0.0129(8) 0.0357(10) 0.0022(7) 0.0122(8) 0.0005(7)
C27 0.0167(7) 0.0141(8) 0.0219(8) 0.0004(6) -0.0021(6) -0.0017(6)
C28 0.0233(8) 0.0196(8) 0.0256(8) 0.0046(7) 0.0047(7) 0.0029(7)
N1 0.0163(6) 0.0133(6) 0.0155(6) 0.0004(5) 0.0033(5) 0.0002(5)
N2 0.0144(6) 0.0121(6) 0.0151(6) 0.0008(5) 0.0015(5) 0.0005(5)
N3 0.0160(6) 0.0140(6) 0.0164(6) -0.0016(5) 0.0035(5) -0.0011(5)
N4 0.0162(6) 0.0145(6) 0.0155(6) 0.0010(5) 0.0024(5) -0.0007(5)
N5 0.0164(7) 0.0159(7) 0.0265(7) 0.0015(6) 0.0018(6) 0.0023(6)
O1 0.0210(5) 0.0123(5) 0.0213(6) 0.0011(4) 0.0019(4) -0.0004(4)
F1 0.0323(5) 0.0207(5) 0.0305(6) -0.0057(4) -0.0020(4) 0.0067(4)
F2 0.0771(10) 0.0223(6) 0.0470(8) 0.0064(5) -0.0107(7) 0.0164(6)
F3 0.0534(8) 0.0470(8) 0.0296(6) 0.0147(6) -0.0051(6) 0.0099(6)
F4 0.0302(5) 0.0465(7) 0.0220(5) -0.0055(5) 0.0022(4) 0.0024(5)
F5 0.0318(5) 0.0205(5) 0.0304(5) -0.0050(4) 0.0040(4) 0.0060(4)
Cl1 0.01841(17) 0.01820(18) 0.01636(17) -0.00207(14) 0.00177(13) -0.00500(14)
O2 0.0180(5) 0.0184(6) 0.0185(5) -0.0026(4) 0.0001(4) -0.0051(4)
O3 0.0251(6) 0.0309(7) 0.0198(6) 0.0029(5) -0.0038(5) -0.0033(5)
O4 0.0251(6) 0.0382(7) 0.0245(6) -0.0049(6) 0.0103(5) -0.0080(6)
O5 0.0342(7) 0.0167(6) 0.0302(7) -0.0061(5) 0.0016(5) -0.0062(5)
Cl2 0.02266(19) 0.01767(19) 0.0284(2) -0.00014(15) -0.00196(15) 0.00285(15)
O6 0.0590(10) 0.0255(8) 0.0502(9) 0.0116(7) 0.0076(8) -0.0096(7)
O7 0.0286(8) 0.0528(10) 0.0728(12) -0.0338(9) -0.0150(8) 0.0192(7)
O8 0.0486(9) 0.0393(8) 0.0274(7) 0.0011(6) 0.0050(6) 0.0014(7)
O9 0.0298(7) 0.0224(7) 0.0394(8) -0.0053(6) 0.0065(6) 0.0050(5)

loop_
_atom_type_symbol
_atom_type_description
_atom_type_scat_dispersion_real
_atom_type_scat_dispersion_imag
_atom_type_scat_source
C C 0.0181 0.0091 'International Tables Vol C Tables 4.2.6.8 and 6.1.1.4'
H H 0.0000 0.0000 'International Tables Vol C Tables 4.2.6.8 and 6.1.1.4'
N N 0.0311 0.0180 'International Tables Vol C Tables 4.2.6.8 and 6.1.1.4'
O O 0.0492 0.0322 'International Tables Vol C Tables 4.2.6.8 and 6.1.1.4'
F F 0.0727 0.0534 'International Tables Vol C Tables 4.2.6.8 and 6.1.1.4'
Cl Cl 0.3639 0.7018 'International Tables Vol C Tables 4.2.6.8 and 6.1.1.4'
Cu Cu -1.9646 0.5888 'International Tables Vol C Tables 4.2.6.8 and 6.1.1.4'

loop_
_geom_angle_atom_site_label_1
_geom_angle_atom_site_label_2
_geom_angle_atom_site_label_3
_geom_angle
N3 Cu1 O1 94.49(5)
N3 Cu1 N1 166.05(6)
O1 Cu1 N1 98.51(5)
N3 Cu1 N2 82.81(5)
O1 Cu1 N2 177.20(5)
N1 Cu1 N2 84.24(5)
N3 Cu1 N4 100.77(5)
O1 Cu1 N4 97.58(5)
N1 Cu1 N4 82.55(5)
N2 Cu1 N4 82.24(5)
N3 Cu1 O2 85.03(4)
O1 Cu1 O2 97.33(4)
N1 Cu1 O2 88.32(4)
N2 Cu1 O2 83.20(4)
N4 Cu1 O2 163.51(4)
N1 C1 C2 122.16(15)
N1 C1 H1 118.9
C2 C1 H1 118.9
C1 C2 C3 118.86(16)
C1 C2 H2 120.6
C3 C2 H2 120.6
C4 C3 C2 119.13(16)
C4 C3 H3 120.4
C2 C3 H3 120.4
C5 C4 C3 119.15(16)
C5 C4 H4 120.4
C3 C4 H4 120.4
N1 C5 C4 121.58(15)
N1 C5 C6 115.08(14)
C4 C5 C6 123.34(15)
N2 C6 C5 109.58(12)
N2 C6 H6A 109.8
C5 C6 H6A 109.8
N2 C6 H6B 109.8
C5 C6 H6B 109.8
H6A C6 H6B 108.2
N2 C7 C8 108.54(12)
N2 C7 H7A 110.0
C8 C7 H7A 110.0
N2 C7 H7B 110.0
C8 C7 H7B 110.0
H7A C7 H7B 108.4
N3 C8 C9 121.43(15)
N3 C8 C7 115.65(13)
C9 C8 C7 122.86(15)
C10 C9 C8 118.82(16)
C10 C9 H9 120.6
C8 C9 H9 120.6
C11 C10 C9 119.56(15)
C11 C10 H10 120.2
C9 C10 H10 120.2
C12 C11 C10 118.99(16)
C12 C11 H11 120.5
C10 C11 H11 120.5
N3 C12 C11 121.59(16)
N3 C12 H12 119.2
C11 C12 H12 119.2
N2 C13 C14 113.45(13)
N2 C13 H13A 108.9
C14 C13 H13A 108.9
N2 C13 H13B 108.9
C14 C13 H13B 108.9
H13A C13 H13B 107.7
N4 C14 C15 123.74(15)
N4 C14 C13 114.86(14)
C15 C14 C13 121.30(15)
C14 C15 C16 116.96(16)
C14 C15 H15 121.5
C16 C15 H15 121.5
C17 C16 C15 120.87(16)
C17 C16 H16 119.6
C15 C16 H16 119.6
C16 C17 C18 118.57(16)
C16 C17 H17 120.7
C18 C17 H17 120.7
N4 C18 N5 115.86(14)
N4 C18 C17 121.17(15)
N5 C18 C17 122.95(15)
N5 C19 C20 114.37(14)
N5 C19 H19A 108.7
C20 C19 H19A 108.7
N5 C19 H19B 108.7
C20 C19 H19B 108.7
H19A C19 H19B 107.6
C21 C20 C25 115.61(16)
C21 C20 C19 120.28(16)
C25 C20 C19 124.08(15)
F1 C21 C22 117.14(16)
F1 C21 C20 119.95(16)
C22 C21 C20 122.90(17)
F2 C22 C23 120.51(18)
F2 C22 C21 120.02(18)
C23 C22 C21 119.47(18)
F3 C23 C24 119.95(18)
F3 C23 C22 120.48(18)
C24 C23 C22 119.56(17)
F4 C24 C23 119.73(17)
F4 C24 C25 120.64(17)
C23 C24 C25 119.63(17)
F5 C25 C24 117.32(16)
F5 C25 C20 119.84(16)
C24 C25 C20 122.83(17)
C27 C26 H26A 109.5
C27 C26 H26B 109.5
H26A C26 H26B 109.5
C27 C26 H26C 109.5
H26A C26 H26C 109.5
H26B C26 H26C 109.5
C27 C26 H26D 109.5
H26A C26 H26D 141.1
H26B C26 H26D 56.3
H26C C26 H26D 56.3
C27 C26 H26E 109.5
H26A C26 H26E 56.3
H26B C26 H26E 141.1
H26C C26 H26E 56.3
H26D C26 H26E 109.5
C27 C26 H26F 109.5
H26A C26 H26F 56.3
H26B C26 H26F 56.3
H26C C26 H26F 141.1
H26D C26 H26F 109.5
H26E C26 H26F 109.5
O1 C27 C28 123.61(15)
O1 C27 C26 118.11(15)
C28 C27 C26 118.28(15)
C27 C28 H28A 109.5
C27 C28 H28B 109.5
H28A C28 H28B 109.5
C27 C28 H28C 109.5
H28A C28 H28C 109.5
H28B C28 H28C 109.5
C1 N1 C5 119.10(14)
C1 N1 Cu1 126.33(11)
C5 N1 Cu1 112.64(10)
C7 N2 C6 113.58(12)
C7 N2 C13 109.60(12)
C6 N2 C13 112.15(12)
C7 N2 Cu1 106.61(9)
C6 N2 Cu1 105.88(9)
C13 N2 Cu1 108.71(9)
C12 N3 C8 119.59(14)
C12 N3 Cu1 126.55(11)
C8 N3 Cu1 113.84(11)
C18 N4 C14 118.66(14)
C18 N4 Cu1 129.06(11)
C14 N4 Cu1 103.10(10)
C18 N5 C19 124.35(15)
C18 N5 H5 115.6(15)
C19 N5 H5 117.0(15)
C27 O1 Cu1 136.32(11)
O4 Cl1 O5 109.79(8)
O4 Cl1 O3 110.25(8)
O5 Cl1 O3 109.54(8)
O4 Cl1 O2 109.02(7)
O5 Cl1 O2 108.97(7)
O3 Cl1 O2 109.25(7)
Cl1 O2 Cu1 129.18(7)
O7 Cl2 O9 109.44(9)
O7 Cl2 O8 110.34(11)
O9 Cl2 O8 109.37(9)
O7 Cl2 O6 109.53(11)
O9 Cl2 O6 109.24(9)
O8 Cl2 O6 108.92(10)

loop_
_geom_bond_atom_site_label_1
_geom_bond_atom_site_label_2
_geom_bond_distance
Cu1 N3 1.9726(13)
Cu1 O1 1.9831(11)
Cu1 N1 1.9957(13)
Cu1 N2 2.0303(13)
Cu1 N4 2.3537(13)
Cu1 O2 2.6246(12)
C1 N1 1.342(2)
C1 C2 1.381(2)
C1 H1 0.9500
C2 C3 1.387(3)
C2 H2 0.9500
C3 C4 1.386(2)
C3 H3 0.9500
C4 C5 1.382(2)
C4 H4 0.9500
C5 N1 1.351(2)
C5 C6 1.508(2)
C6 N2 1.485(2)
C6 H6A 0.9900
C6 H6B 0.9900
C7 N2 1.4841(19)
C7 C8 1.507(2)
C7 H7A 0.9900
C7 H7B 0.9900
C8 N3 1.350(2)
C8 C9 1.387(2)
C9 C10 1.384(3)
C9 H9 0.9500
C10 C11 1.384(3)
C10 H10 0.9500
C11 C12 1.383(2)
C11 H11 0.9500
C12 N3 1.345(2)
C12 H12 0.9500
C13 N2 1.4914(19)
C13 C14 1.507(2)
C13 H13A 0.9900
C13 H13B 0.9900
C14 N4 1.351(2)
C14 C15 1.378(2)
C15 C16 1.393(2)
C15 H15 0.9500
C16 C17 1.371(3)
C16 H16 0.9500
C17 C18 1.412(2)
C17 H17 0.9500
C18 N4 1.343(2)
C18 N5 1.366(2)
C19 N5 1.452(2)
C19 C20 1.517(2)
C19 H19A 0.9900
C19 H19B 0.9900
C20 C21 1.386(2)
C20 C25 1.389(2)
C21 F1 1.350(2)
C21 C22 1.380(3)
C22 F2 1.337(2)
C22 C23 1.379(3)
C23 F3 1.339(2)
C23 C24 1.375(3)
C24 F4 1.342(2)
C24 C25 1.378(3)
C25 F5 1.346(2)
C26 C27 1.487(2)
C26 H26A 0.9800
C26 H26B 0.9800
C26 H26C 0.9800
C26 H26D 0.9800
C26 H26E 0.9800
C26 H26F 0.9800
C27 O1 1.238(2)
C27 C28 1.482(2)
C28 H28A 0.9800
C28 H28B 0.9800
C28 H28C 0.9800
N5 H5 0.84(2)
Cl1 O4 1.4363(13)
Cl1 O5 1.4414(13)
Cl1 O3 1.4416(12)
Cl1 O2 1.4548(11)
Cl2 O7 1.4311(15)
Cl2 O9 1.4393(13)
Cl2 O8 1.4408(15)
Cl2 O6 1.4417(15)

loop_
_geom_hbond_atom_site_label_D
_geom_hbond_atom_site_label_H
_geom_hbond_atom_site_label_A
_geom_hbond_distance_DH
_geom_hbond_distance_HA
_geom_hbond_distance_DA
_geom_hbond_angle_DHA
N5 H5 O1 0.84(2) 2.45(2) 3.1199(18) 137.6(18)

loop_
_geom_torsion_atom_site_label_1
_geom_torsion_atom_site_label_2
_geom_torsion_atom_site_label_3
_geom_torsion_atom_site_label_4
_geom_torsion
N1 C1 C2 C3 0.6(3)
C1 C2 C3 C4 -1.0(3)
C2 C3 C4 C5 0.1(3)
C3 C4 C5 N1 1.2(3)
C3 C4 C5 C6 -179.09(15)
N1 C5 C6 N2 -34.86(18)
C4 C5 C6 N2 145.41(15)
N2 C7 C8 N3 28.12(18)
N2 C7 C8 C9 -154.57(14)
N3 C8 C9 C10 0.6(2)
C7 C8 C9 C10 -176.53(15)
C8 C9 C10 C11 -1.3(2)
C9 C10 C11 C12 1.0(2)
C10 C11 C12 N3 0.0(2)
N2 C13 C14 N4 50.66(19)
N2 C13 C14 C15 -132.81(16)
N4 C14 C15 C16 -0.9(3)
C13 C14 C15 C16 -177.10(16)
C14 C15 C16 C17 1.3(3)
C15 C16 C17 C18 -0.3(3)
C16 C17 C18 N4 -1.2(3)
C16 C17 C18 N5 -179.97(17)
N5 C19 C20 C21 134.93(16)
N5 C19 C20 C25 -47.3(2)
C25 C20 C21 F1 -178.24(15)
C19 C20 C21 F1 -0.3(2)
C25 C20 C21 C22 0.5(3)
C19 C20 C21 C22 178.43(17)
F1 C21 C22 F2 -2.0(3)
C20 C21 C22 F2 179.26(17)
F1 C21 C22 C23 178.29(17)
C20 C21 C22 C23 -0.5(3)
F2 C22 C23 F3 0.9(3)
C21 C22 C23 F3 -179.35(18)
F2 C22 C23 C24 -179.38(19)
C21 C22 C23 C24 0.3(3)
F3 C23 C24 F4 0.1(3)
C22 C23 C24 F4 -179.61(17)
F3 C23 C24 C25 179.41(17)
C22 C23 C24 C25 -0.3(3)
F4 C24 C25 F5 0.9(2)
C23 C24 C25 F5 -178.43(16)
F4 C24 C25 C20 179.65(15)
C23 C24 C25 C20 0.3(3)
C21 C20 C25 F5 178.31(15)
C19 C20 C25 F5 0.4(2)
C21 C20 C25 C24 -0.4(2)
C19 C20 C25 C24 -178.28(16)
C2 C1 N1 C5 0.7(2)
C2 C1 N1 Cu1 163.61(12)
C4 C5 N1 C1 -1.6(2)
C6 C5 N1 C1 178.69(14)
C4 C5 N1 Cu1 -166.73(13)
C6 C5 N1 Cu1 13.52(17)
C8 C7 N2 C6 -153.39(13)
C8 C7 N2 C13 80.31(15)
C8 C7 N2 Cu1 -37.17(14)
C5 C6 N2 C7 153.72(13)
C5 C6 N2 C13 -81.33(15)
C5 C6 N2 Cu1 37.08(14)
C14 C13 N2 C7 -151.78(13)
C14 C13 N2 C6 81.11(16)
C14 C13 N2 Cu1 -35.62(15)
C11 C12 N3 C8 -0.7(2)
C11 C12 N3 Cu1 -178.99(12)
C9 C8 N3 C12 0.4(2)
C7 C8 N3 C12 177.76(13)
C9 C8 N3 Cu1 178.89(12)
C7 C8 N3 Cu1 -3.76(17)
N5 C18 N4 C14 -179.54(14)
C17 C18 N4 C14 1.6(2)
N5 C18 N4 Cu1 39.5(2)
C17 C18 N4 Cu1 -139.31(14)
C15 C14 N4 C18 -0.5(2)
C13 C14 N4 C18 175.89(14)
C15 C14 N4 Cu1 149.28(14)
C13 C14 N4 Cu1 -34.29(15)
N4 C18 N5 C19 163.83(15)
C17 C18 N5 C19 -17.3(3)
C20 C19 N5 C18 113.39(18)
C28 C27 O1 Cu1 -6.6(3)
C26 C27 O1 Cu1 173.58(12)
O4 Cl1 O2 Cu1 160.54(8)
O5 Cl1 O2 Cu1 40.72(10)
O3 Cl1 O2 Cu1 -78.93(10)
